data_7238365
loop_
_publ_author_name
'Liu, Wenlong'
'Yu, Jianghua'
'Jiang, Jiaxun'
'Yuan, Limin'
'Xu, Bin'
'Liu, Qiang'
'Qu, Botao'
'Zhang, Guoqing'
'Yan, Chaoguo'

_publ_section_title
;
 Hydrothermal syntheses, structures and luminescent properties of Zn(ii)
 coordination polymers assembled with benzene-1,2,3-tricarboxylic acid
 involving in situ ligand reactions
;
_journal_issue 7
_journal_name_full CrystEngComm
_journal_page_first 2764
_journal_paper_doi 10.1039/c0ce00950d
_journal_volume 13
_journal_year 2011
_chemical_formula_moiety 'C24 H20 N4 O6 Zn'
_chemical_formula_sum 'C24 H20 N4 O6 Zn'
_chemical_formula_weight 525.81
_space_group_IT_number 2
_space_group_name_Hall '-P 1'
_space_group_name_H-M_alt 'P -1'
_symmetry_cell_setting triclinic
_symmetry_space_group_name_Hall '-P 1'
_symmetry_space_group_name_H-M 'P -1'
_atom_sites_solution_hydrogens geom
_atom_sites_solution_primary direct
_atom_sites_solution_secondary difmap
_audit_creation_method SHELXL-97
_cell_angle_alpha 102.021(3)
_cell_angle_beta 96.298(3)
_cell_angle_gamma 100.567(3)
_cell_formula_units_Z 2
_cell_length_a 7.785(2)
_cell_length_b 9.037(2)
_cell_length_c 17.055(4)
_cell_measurement_reflns_used 3221
_cell_measurement_temperature 296(2)
_cell_measurement_theta_max 27.37
_cell_measurement_theta_min 2.36
_cell_volume 1139.9(5)
_computing_cell_refinement 'SAINT-plus(Bruker, 2003)'
_computing_data_collection SMART(Burker,1997--2002)
_computing_data_reduction SAINT-plus
_computing_molecular_graphics SHELXTL
_computing_publication_material SHELXTL
_computing_structure_refinement SHELXTL
_computing_structure_solution 'SHELXTL(Bruker, 2000)'
_diffrn_ambient_temperature 296(2)
_diffrn_measured_fraction_theta_full 0.975
_diffrn_measured_fraction_theta_max 0.975
_diffrn_measurement_device_type 'Bruker AXS SMART APEX CCD '
_diffrn_measurement_method '\f and \w scans'
_diffrn_radiation_monochromator graphite
_diffrn_radiation_source 'sealed tube'
_diffrn_radiation_type MoK\a
_diffrn_radiation_wavelength 0.71073
_diffrn_reflns_av_R_equivalents 0.0269
_diffrn_reflns_av_sigmaI/netI 0.0448
_diffrn_reflns_limit_h_max 10
_diffrn_reflns_limit_h_min -10
_diffrn_reflns_limit_k_max 11
_diffrn_reflns_limit_k_min -11
_diffrn_reflns_limit_l_max 20
_diffrn_reflns_limit_l_min -22
_diffrn_reflns_number 9954
_diffrn_reflns_theta_full 27.58
_diffrn_reflns_theta_max 27.58
_diffrn_reflns_theta_min 2.36
_exptl_absorpt_coefficient_mu 1.127
_exptl_absorpt_correction_T_max 0.712
_exptl_absorpt_correction_T_min 0.675
_exptl_absorpt_correction_type multi-scan
_exptl_absorpt_process_details '(SADABS; Sheldrick, 2004)'
_exptl_crystal_colour colourless
_exptl_crystal_density_diffrn 1.532
_exptl_crystal_density_method 'not measured'
_exptl_crystal_description block
_exptl_crystal_F_000 540
_exptl_crystal_size_max 0.35
_exptl_crystal_size_mid 0.30
_exptl_crystal_size_min 0.30
_refine_diff_density_max 0.593
_refine_diff_density_min -0.431
_refine_diff_density_rms 0.088
_refine_ls_extinction_method none
_refine_ls_goodness_of_fit_ref 1.057
_refine_ls_hydrogen_treatment constr
_refine_ls_matrix_type full
_refine_ls_number_parameters 317
_refine_ls_number_reflns 5149
_refine_ls_number_restraints 0
_refine_ls_restrained_S_all 1.057
_refine_ls_R_factor_all 0.0575
_refine_ls_R_factor_gt 0.0420
_refine_ls_shift/su_max 0.000
_refine_ls_shift/su_mean 0.000
_refine_ls_structure_factor_coef Fsqd
_refine_ls_weighting_details 'calc w=1/[\s^2^(Fo^2^)+(0.0622P)^2^+0.7762P] where P=(Fo^2^+2Fc^2^)/3'
_refine_ls_weighting_scheme calc
_refine_ls_wR_factor_gt 0.1058
_refine_ls_wR_factor_ref 0.1273
_reflns_number_gt 4126
_reflns_number_total 5149
_reflns_threshold_expression >2sigma(I)
_cod_data_source_file c0ce00950d.txt
_cod_data_source_block 2
_cod_original_sg_symbol_Hall '-p 1'
_cod_database_code 7238365

loop_
_symmetry_equiv_pos_as_xyz
'x, y, z'
'-x, -y, -z'

loop_
_atom_site_label
_atom_site_type_symbol
_atom_site_fract_x
_atom_site_fract_y
_atom_site_fract_z
_atom_site_U_iso_or_equiv
_atom_site_adp_type
_atom_site_occupancy
_atom_site_symmetry_multiplicity
_atom_site_calc_flag
_atom_site_refinement_flags
Zn1 Zn -0.09963(4) 0.74167(4) 0.25196(2) 0.03010(12) Uani 1 1 d .
C1 C -0.4142(4) 1.0638(3) 0.24733(17) 0.0276(6) Uani 1 1 d .
C2 C -0.3305(4) 1.2106(3) 0.23944(17) 0.0263(6) Uani 1 1 d .
C3 C -0.4303(4) 1.3081(3) 0.21073(18) 0.0296(6) Uani 1 1 d .
C4 C -0.6118(4) 1.2564(4) 0.1886(2) 0.0404(7) Uani 1 1 d .
H4 H -0.6779 1.3183 0.1669 0.048 Uiso 1 1 calc R
C5 C -0.6959(4) 1.1141(4) 0.1983(2) 0.0443(8) Uani 1 1 d .
H5 H -0.8181 1.0824 0.1851 0.053 Uiso 1 1 calc R
C6 C -0.5973(4) 1.0189(4) 0.2277(2) 0.0391(7) Uani 1 1 d .
H6 H -0.6544 0.9236 0.2344 0.047 Uiso 1 1 calc R
C7 C -0.3147(4) 0.9490(3) 0.27220(19) 0.0330(6) Uani 1 1 d .
C8 C -0.1330(4) 1.2617(3) 0.25962(18) 0.0301(6) Uani 1 1 d .
C9 C -0.3472(4) 1.4703(4) 0.2062(2) 0.0347(7) Uani 1 1 d .
C10 C 0.1082(5) 1.3288(7) 0.3658(3) 0.0840(17) Uani 1 1 d .
H10A H 0.1701 1.2516 0.3430 0.126 Uiso 1 1 calc R
H10B H 0.1309 1.3491 0.4239 0.126 Uiso 1 1 calc R
H10C H 0.1481 1.4223 0.3487 0.126 Uiso 1 1 calc R
C11 C 0.2410(4) 0.7954(4) 0.3752(2) 0.0365(7) Uani 1 1 d .
H11 H 0.3157 0.7817 0.3365 0.044 Uiso 1 1 calc R
C12 C 0.0132(5) 0.8191(6) 0.4313(2) 0.0633(12) Uani 1 1 d .
H12 H -0.1020 0.8251 0.4389 0.076 Uiso 1 1 calc R
C13 C 0.1478(5) 0.8318(6) 0.4908(2) 0.0647(12) Uani 1 1 d .
H13 H 0.1427 0.8478 0.5461 0.078 Uiso 1 1 calc R
C14 C 0.4689(4) 0.8116(4) 0.4942(2) 0.0381(7) Uani 1 1 d .
H14A H 0.4912 0.8761 0.5489 0.046 Uiso 1 1 calc R
H14B H 0.5578 0.8539 0.4646 0.046 Uiso 1 1 calc R
C15 C 0.4857(4) 0.6512(3) 0.49769(19) 0.0315(6) Uani 1 1 d .
C16 C 0.4336(4) 0.5885(4) 0.56121(19) 0.0388(7) Uani 1 1 d .
H16 H 0.3890 0.6474 0.6025 0.047 Uiso 1 1 calc R
C17 C 0.5522(4) 0.5624(4) 0.4365(2) 0.0389(7) Uani 1 1 d .
H17 H 0.5875 0.6035 0.3938 0.047 Uiso 1 1 calc R
C18 C 0.0484(5) 0.7464(4) 0.0958(2) 0.0451(8) Uani 1 1 d .
H18 H -0.0194 0.8142 0.0817 0.054 Uiso 1 1 calc R
C19 C 0.1610(5) 0.5986(4) 0.1587(2) 0.0482(9) Uani 1 1 d .
H19 H 0.1845 0.5436 0.1976 0.058 Uiso 1 1 calc R
C20 C 0.2385(5) 0.5979(5) 0.0924(3) 0.0558(10) Uani 1 1 d .
H20 H 0.3250 0.5438 0.0773 0.067 Uiso 1 1 calc R
C21 C 0.2142(7) 0.7286(6) -0.0237(2) 0.0697(13) Uani 1 1 d .
H21A H 0.1106 0.7448 -0.0551 0.084 Uiso 1 1 calc R
H21B H 0.2509 0.6407 -0.0553 0.084 Uiso 1 1 calc R
C22 C 0.3624(6) 0.8718(5) -0.0101(2) 0.0596(11) Uani 1 1 d .
C23 C 0.5244(7) 0.8805(6) 0.0355(3) 0.0719(13) Uani 1 1 d .
H23 H 0.5412 0.7997 0.0595 0.086 Uiso 1 1 calc R
C24 C 0.3375(7) 0.9911(6) -0.0459(3) 0.0673(12) Uani 1 1 d .
H24 H 0.2295 0.9860 -0.0768 0.081 Uiso 1 1 calc R
N1 N 0.0720(3) 0.7959(3) 0.35803(16) 0.0363(6) Uani 1 1 d .
N2 N 0.2919(3) 0.8168(3) 0.45459(16) 0.0329(5) Uani 1 1 d .
N3 N 0.0408(3) 0.6935(3) 0.16028(17) 0.0366(6) Uani 1 1 d .
N4 N 0.1665(4) 0.6920(3) 0.05120(17) 0.0437(7) Uani 1 1 d .
O1 O -0.1878(3) 0.9228(2) 0.23353(14) 0.0391(5) Uani 1 1 d .
O2 O -0.3621(3) 0.8835(3) 0.32557(16) 0.0520(6) Uani 1 1 d .
O3 O -0.0792(3) 1.2736(3) 0.33819(13) 0.0434(6) Uani 1 1 d .
O4 O -0.0361(3) 1.2873(3) 0.21170(14) 0.0437(6) Uani 1 1 d .
O5 O -0.2266(3) 1.5443(2) 0.26565(14) 0.0395(5) Uani 1 1 d .
O6 O -0.3963(4) 1.5222(3) 0.14884(18) 0.0594(7) Uani 1 1 d .

loop_
_atom_site_aniso_label
_atom_site_aniso_U_11
_atom_site_aniso_U_22
_atom_site_aniso_U_33
_atom_site_aniso_U_23
_atom_site_aniso_U_13
_atom_site_aniso_U_12
Zn1 0.03277(19) 0.02493(18) 0.0357(2) 0.01027(14) 0.00635(14) 0.00963(13)
C1 0.0321(14) 0.0215(13) 0.0315(15) 0.0050(11) 0.0063(11) 0.0120(11)
C2 0.0289(13) 0.0241(13) 0.0256(14) 0.0032(11) 0.0049(11) 0.0074(11)
C3 0.0322(14) 0.0232(14) 0.0357(16) 0.0062(12) 0.0062(12) 0.0120(11)
C4 0.0347(16) 0.0350(17) 0.054(2) 0.0135(15) 0.0026(14) 0.0131(13)
C5 0.0249(14) 0.0368(17) 0.069(2) 0.0113(16) -0.0004(15) 0.0059(13)
C6 0.0323(15) 0.0296(16) 0.054(2) 0.0132(14) 0.0056(14) -0.0003(12)
C7 0.0319(15) 0.0255(14) 0.0387(17) 0.0058(13) -0.0018(12) 0.0052(12)
C8 0.0302(14) 0.0257(14) 0.0373(16) 0.0095(12) 0.0064(12) 0.0099(11)
C9 0.0370(16) 0.0296(15) 0.0422(18) 0.0103(13) 0.0115(14) 0.0133(13)
C10 0.039(2) 0.137(5) 0.060(3) 0.017(3) -0.010(2) -0.004(3)
C11 0.0370(16) 0.0382(17) 0.0375(17) 0.0122(14) 0.0071(13) 0.0112(13)
C12 0.0394(19) 0.106(4) 0.045(2) 0.007(2) 0.0091(17) 0.026(2)
C13 0.052(2) 0.109(4) 0.036(2) 0.015(2) 0.0100(17) 0.025(2)
C14 0.0383(16) 0.0264(15) 0.0474(19) 0.0078(14) -0.0050(14) 0.0095(13)
C15 0.0316(14) 0.0262(14) 0.0372(16) 0.0080(12) 0.0000(12) 0.0094(11)
C16 0.0475(18) 0.0400(18) 0.0313(16) 0.0045(13) 0.0087(14) 0.0180(14)
C17 0.0450(18) 0.0420(18) 0.0352(17) 0.0175(14) 0.0095(14) 0.0112(14)
C18 0.0474(19) 0.0438(19) 0.046(2) 0.0147(16) 0.0079(16) 0.0102(15)
C19 0.059(2) 0.0377(18) 0.062(2) 0.0202(17) 0.0236(18) 0.0256(16)
C20 0.060(2) 0.050(2) 0.068(3) 0.017(2) 0.030(2) 0.0247(18)
C21 0.084(3) 0.076(3) 0.038(2) 0.008(2) 0.016(2) -0.007(2)
C22 0.074(3) 0.063(3) 0.036(2) 0.0043(18) 0.0191(19) -0.001(2)
C23 0.086(3) 0.077(3) 0.053(3) 0.023(2) 0.019(2) 0.003(3)
C24 0.076(3) 0.075(3) 0.046(2) 0.013(2) 0.016(2) 0.001(2)
N1 0.0366(14) 0.0353(14) 0.0377(15) 0.0108(11) 0.0035(11) 0.0079(11)
N2 0.0351(13) 0.0275(12) 0.0381(14) 0.0107(11) 0.0022(11) 0.0099(10)
N3 0.0374(14) 0.0303(13) 0.0447(16) 0.0107(12) 0.0134(12) 0.0073(11)
N4 0.0481(16) 0.0446(16) 0.0373(15) 0.0090(13) 0.0146(13) 0.0034(13)
O1 0.0413(12) 0.0322(11) 0.0515(14) 0.0159(10) 0.0114(10) 0.0180(9)
O2 0.0543(15) 0.0565(16) 0.0604(16) 0.0369(14) 0.0172(12) 0.0187(12)
O3 0.0330(11) 0.0594(15) 0.0333(12) 0.0101(11) -0.0022(9) 0.0039(10)
O4 0.0328(11) 0.0576(15) 0.0472(14) 0.0225(12) 0.0124(10) 0.0106(10)
O5 0.0468(13) 0.0268(11) 0.0424(13) 0.0080(10) 0.0057(10) 0.0019(9)
O6 0.0641(17) 0.0497(16) 0.0692(18) 0.0340(14) -0.0051(14) 0.0102(13)

loop_
_atom_type_symbol
_atom_type_description
_atom_type_scat_dispersion_real
_atom_type_scat_dispersion_imag
_atom_type_scat_source
C C 0.0033 0.0016 'International Tables Vol C Tables 4.2.6.8 and 6.1.1.4'
H H 0.0000 0.0000 'International Tables Vol C Tables 4.2.6.8 and 6.1.1.4'
N N 0.0061 0.0033 'International Tables Vol C Tables 4.2.6.8 and 6.1.1.4'
O O 0.0106 0.0060 'International Tables Vol C Tables 4.2.6.8 and 6.1.1.4'
Zn Zn 0.2839 1.4301 'International Tables Vol C Tables 4.2.6.8 and 6.1.1.4'

loop_
_geom_angle_atom_site_label_1
_geom_angle_atom_site_label_2
_geom_angle_atom_site_label_3
_geom_angle
_geom_angle_site_symmetry_1
_geom_angle_site_symmetry_3
O5 Zn1 O1 130.13(10) 1_545 .
O5 Zn1 N3 106.94(10) 1_545 .
O1 Zn1 N3 103.59(10) . .
O5 Zn1 N1 96.32(10) 1_545 .
O1 Zn1 N1 110.91(10) . .
N3 Zn1 N1 107.44(11) . .
C6 C1 C2 118.8(3) . .
C6 C1 C7 118.0(3) . .
C2 C1 C7 123.2(3) . .
C3 C2 C1 120.3(3) . .
C3 C2 C8 119.7(2) . .
C1 C2 C8 120.0(2) . .
C4 C3 C2 119.1(3) . .
C4 C3 C9 118.8(3) . .
C2 C3 C9 122.0(3) . .
C5 C4 C3 120.9(3) . .
C5 C4 H4 119.5 . .
C3 C4 H4 119.5 . .
C4 C5 C6 119.8(3) . .
C4 C5 H5 120.1 . .
C6 C5 H5 120.1 . .
C5 C6 C1 121.0(3) . .
C5 C6 H6 119.5 . .
C1 C6 H6 119.5 . .
O2 C7 O1 124.5(3) . .
O2 C7 C1 119.5(3) . .
O1 C7 C1 116.0(3) . .
O4 C8 O3 124.4(3) . .
O4 C8 C2 124.8(3) . .
O3 C8 C2 110.8(2) . .
O6 C9 O5 124.7(3) . .
O6 C9 C3 120.4(3) . .
O5 C9 C3 115.0(3) . .
O3 C10 H10A 109.5 . .
O3 C10 H10B 109.5 . .
H10A C10 H10B 109.5 . .
O3 C10 H10C 109.5 . .
H10A C10 H10C 109.5 . .
H10B C10 H10C 109.5 . .
N1 C11 N2 111.8(3) . .
N1 C11 H11 124.1 . .
N2 C11 H11 124.1 . .
C13 C12 N1 109.5(3) . .
C13 C12 H12 125.2 . .
N1 C12 H12 125.2 . .
C12 C13 N2 106.7(3) . .
C12 C13 H13 126.6 . .
N2 C13 H13 126.6 . .
N2 C14 C15 112.4(2) . .
N2 C14 H14A 109.1 . .
C15 C14 H14A 109.1 . .
N2 C14 H14B 109.1 . .
C15 C14 H14B 109.1 . .
H14A C14 H14B 107.8 . .
C17 C15 C16 119.3(3) . .
C17 C15 C14 120.0(3) . .
C16 C15 C14 120.8(3) . .
C15 C16 C17 120.4(3) . 2_666
C15 C16 H16 119.8 . .
C17 C16 H16 119.8 2_666 .
C15 C17 C16 120.4(3) . 2_666
C15 C17 H17 119.8 . .
C16 C17 H17 119.8 2_666 .
N3 C18 N4 112.2(3) . .
N3 C18 H18 123.9 . .
N4 C18 H18 123.9 . .
C20 C19 N3 109.4(3) . .
C20 C19 H19 125.3 . .
N3 C19 H19 125.3 . .
C19 C20 N4 106.9(3) . .
C19 C20 H20 126.5 . .
N4 C20 H20 126.5 . .
N4 C21 C22 113.4(3) . .
N4 C21 H21A 108.9 . .
C22 C21 H21A 108.9 . .
N4 C21 H21B 108.9 . .
C22 C21 H21B 108.9 . .
H21A C21 H21B 107.7 . .
C24 C22 C23 119.7(4) . .
C24 C22 C21 119.7(4) . .
C23 C22 C21 120.6(4) . .
C22 C23 C24 120.9(5) . 2_675
C22 C23 H23 119.6 . .
C24 C23 H23 119.6 2_675 .
C22 C24 C23 119.4(5) . 2_675
C22 C24 H24 120.3 . .
C23 C24 H24 120.3 2_675 .
C11 N1 C12 105.0(3) . .
C11 N1 Zn1 133.1(2) . .
C12 N1 Zn1 121.2(2) . .
C11 N2 C13 106.9(3) . .
C11 N2 C14 126.0(3) . .
C13 N2 C14 126.9(3) . .
C18 N3 C19 105.6(3) . .
C18 N3 Zn1 130.1(2) . .
C19 N3 Zn1 124.2(2) . .
C18 N4 C20 105.9(3) . .
C18 N4 C21 128.0(4) . .
C20 N4 C21 126.1(3) . .
C7 O1 Zn1 113.34(19) . .
C8 O3 C10 115.9(3) . .
C9 O5 Zn1 114.4(2) . 1_565

loop_
_geom_bond_atom_site_label_1
_geom_bond_atom_site_label_2
_geom_bond_distance
_geom_bond_site_symmetry_2
Zn1 O5 1.947(2) 1_545
Zn1 O1 1.957(2) .
Zn1 N3 2.024(3) .
Zn1 N1 2.039(3) .
C1 C6 1.391(4) .
C1 C2 1.407(4) .
C1 C7 1.504(4) .
C2 C3 1.402(4) .
C2 C8 1.501(4) .
C3 C4 1.388(4) .
C3 C9 1.511(4) .
C4 C5 1.383(5) .
C4 H4 0.9300 .
C5 C6 1.384(5) .
C5 H5 0.9300 .
C6 H6 0.9300 .
C7 O2 1.238(4) .
C7 O1 1.277(4) .
C8 O4 1.201(3) .
C8 O3 1.335(4) .
C9 O6 1.224(4) .
C9 O5 1.278(4) .
C10 O3 1.443(4) .
C10 H10A 0.9600 .
C10 H10B 0.9600 .
C10 H10C 0.9600 .
C11 N1 1.317(4) .
C11 N2 1.332(4) .
C11 H11 0.9300 .
C12 C13 1.348(5) .
C12 N1 1.365(4) .
C12 H12 0.9300 .
C13 N2 1.353(5) .
C13 H13 0.9300 .
C14 N2 1.479(4) .
C14 C15 1.492(4) .
C14 H14A 0.9700 .
C14 H14B 0.9700 .
C15 C17 1.386(4) .
C15 C16 1.388(4) .
C16 C17 1.396(5) 2_666
C16 H16 0.9300 .
C17 C16 1.396(5) 2_666
C17 H17 0.9300 .
C18 N3 1.290(4) .
C18 N4 1.352(4) .
C18 H18 0.9300 .
C19 C20 1.338(5) .
C19 N3 1.379(4) .
C19 H19 0.9300 .
C20 N4 1.367(5) .
C20 H20 0.9300 .
C21 N4 1.454(5) .
C21 C22 1.526(6) .
C21 H21A 0.9700 .
C21 H21B 0.9700 .
C22 C24 1.378(6) .
C22 C23 1.387(7) .
C23 C24 1.396(6) 2_675
C23 H23 0.9300 .
C24 C23 1.396(6) 2_675
C24 H24 0.9300 .
O5 Zn1 1.947(2) 1_565
